data_7150946
loop_
_publ_author_name
'Bentabed-Ababsa, Ghenia'
'Derdour, Aicha'
'Roisnel, Thierry'
'S\'aez, Jose A.'
'Domingo, Luis R.'
'Mongin, Florence'

_publ_section_title
;
 Polar [3 + 2] cycloaddition of ketones with electrophilically
 activated carbonyl ylides. Synthesis of spirocyclic dioxolane
 indolinones
;
_journal_issue 17
_journal_name_full 'Organic &amp; Biomolecular Chemistry'
_journal_page_first 3144
_journal_page_last 3157
_journal_paper_doi 10.1039/b804856h
_journal_volume 6
_journal_year 2008
_chemical_compound_source 'synthesis as described'
_chemical_formula_moiety 'C18 H10 Cl1 N3 O3'
_chemical_formula_sum 'C18 H10 Cl N3 O3'
_chemical_formula_weight 351.74
_chemical_name_systematic
;
?
;
_space_group_IT_number 14
_symmetry_cell_setting monoclinic
_symmetry_Int_Tables_number 14
_symmetry_space_group_name_Hall '-P 2ybc'
_symmetry_space_group_name_H-M 'P 1 21/c 1'
_atom_sites_solution_hydrogens geom
_atom_sites_solution_primary direct
_atom_sites_solution_secondary difmap
_cell_angle_alpha 90
_cell_angle_beta 98.668(5)
_cell_angle_gamma 90
_cell_formula_units_Z 4
_cell_length_a 11.4743(11)
_cell_length_b 10.6042(12)
_cell_length_c 13.0970(14)
_cell_measurement_reflns_used 8461
_cell_measurement_temperature 100(2)
_cell_measurement_theta_max 27.47
_cell_measurement_theta_min 2.63
_cell_measurement_wavelength 0.71073
_cell_volume 1575.4(3)
_computing_cell_refinement 'Bruker SMART, 2006'
_computing_data_collection 'Bruker SMART, 2006'
_computing_data_reduction 'Bruker SAINT, 2006'
_computing_molecular_graphics 'Ortep-3 for Windows (Farrugia, 1997)'
_computing_publication_material 'WinGX publication routines (Farrugia, 1999)'
_computing_structure_refinement 'SHELXL-97 (Sheldrick, 1997)'
_computing_structure_solution 'SIR97 (Altomare et al., 1999)'
_diffrn_ambient_temperature 100(2)
_diffrn_detector 'CCD plate'
_diffrn_measured_fraction_theta_full 0.999
_diffrn_measured_fraction_theta_max 0.999
_diffrn_measurement_device_type 'APEXII, Bruker-AXS'
_diffrn_measurement_method 'CCD rotation images, thin slices'
_diffrn_radiation_monochromator graphite
_diffrn_radiation_probe x-ray
_diffrn_radiation_type MoK\a
_diffrn_radiation_wavelength 0.71073
_diffrn_reflns_av_R_equivalents 0.0398
_diffrn_reflns_av_unetI/netI 0.0316
_diffrn_reflns_limit_h_max 14
_diffrn_reflns_limit_h_min -14
_diffrn_reflns_limit_k_max 13
_diffrn_reflns_limit_k_min -13
_diffrn_reflns_limit_l_max 16
_diffrn_reflns_limit_l_min -16
_diffrn_reflns_number 15693
_diffrn_reflns_theta_full 27.48
_diffrn_reflns_theta_max 27.48
_diffrn_reflns_theta_min 2.92
_exptl_absorpt_coefficient_mu 0.266
_exptl_absorpt_correction_T_max 0.961
_exptl_absorpt_correction_T_min 0.858
_exptl_absorpt_correction_type multi-scan
_exptl_absorpt_process_details
;
[Sheldrick, G.M. (2002). SADABS Bruker AXS Inc., Madison, Wisconsin, USA]
;
_exptl_crystal_colour colourless
_exptl_crystal_density_diffrn 1.483
_exptl_crystal_density_method 'not measured'
_exptl_crystal_description prism
_exptl_crystal_F_000 720
_exptl_crystal_size_max 0.55
_exptl_crystal_size_mid 0.3
_exptl_crystal_size_min 0.15
_refine_diff_density_max 0.368
_refine_diff_density_min -0.379
_refine_diff_density_rms 0.054
_refine_ls_extinction_method none
_refine_ls_goodness_of_fit_ref 1.057
_refine_ls_hydrogen_treatment mixed
_refine_ls_matrix_type full
_refine_ls_number_parameters 229
_refine_ls_number_reflns 3596
_refine_ls_number_restraints 0
_refine_ls_restrained_S_all 1.057
_refine_ls_R_factor_all 0.0408
_refine_ls_R_factor_gt 0.0371
_refine_ls_shift/su_max 0
_refine_ls_shift/su_mean 0
_refine_ls_structure_factor_coef Fsqd
_refine_ls_weighting_details 'calc w=1/[\s^2^(Fo^2^)+(0.0332P)^2^+1.0054P] where P=(Fo^2^+2Fc^2^)/3'
_refine_ls_weighting_scheme calc
_refine_ls_wR_factor_gt 0.0873
_refine_ls_wR_factor_ref 0.0895
_reflns_number_gt 3325
_reflns_number_total 3596
_reflns_threshold_expression >2sigma(I)
_cod_data_source_file b804856h.txt
_cod_data_source_block 11a
_cod_original_sg_symbol_H-M 'P 21/c'
_cod_database_code 7150946

loop_
_symmetry_equiv_pos_as_xyz
'x, y, z'
'-x, y+1/2, -z+1/2'
'-x, -y, -z'
'x, -y-1/2, z-1/2'

loop_
_atom_site_label
_atom_site_type_symbol
_atom_site_fract_x
_atom_site_fract_y
_atom_site_fract_z
_atom_site_U_iso_or_equiv
_atom_site_adp_type
_atom_site_occupancy
_atom_site_calc_flag
_atom_site_refinement_flags
_atom_site_disorder_assembly
_atom_site_disorder_group
C1 C 0.46610(12) 0.21139(13) 0.63969(11) 0.0145(3) Uani 1 d . . .
H1 H 0.5072 0.235 0.5803 0.017 Uiso 1 calc R . .
C2 C 0.59863(11) 0.13187(12) 0.77724(10) 0.0126(3) Uani 1 d . . .
C3 C 0.59728(11) 0.28156(12) 0.77284(10) 0.0136(3) Uani 1 d . . .
C4 C 0.55183(12) 0.08726(12) 0.87750(10) 0.0141(3) Uani 1 d . . .
C5 C 0.79927(12) 0.06278(13) 0.72107(11) 0.0170(3) Uani 1 d . . .
H5 H 0.7817 0.0934 0.6523 0.02 Uiso 1 calc R . .
C6 C 0.90760(12) 0.00517(13) 0.75699(12) 0.0187(3) Uani 1 d . . .
H6 H 0.964 -0.0053 0.7115 0.022 Uiso 1 calc R . .
C7 C 0.93348(12) -0.03682(13) 0.85831(12) 0.0199(3) Uani 1 d . . .
H7 H 1.0085 -0.073 0.8815 0.024 Uiso 1 calc R . .
C8 C 0.85190(12) -0.02712(13) 0.92704(11) 0.0173(3) Uani 1 d . . .
H8 H 0.8699 -0.0554 0.9964 0.021 Uiso 1 calc R . .
C9 C 0.71882(11) 0.07343(12) 0.78932(11) 0.0138(3) Uani 1 d . . .
C10 C 0.74400(11) 0.02542(12) 0.88958(11) 0.0141(3) Uani 1 d . . .
C11 C 0.33718(12) 0.19485(12) 0.60323(11) 0.0150(3) Uani 1 d . . .
C12 C 0.29529(12) 0.19657(13) 0.49794(11) 0.0167(3) Uani 1 d . . .
H12 H 0.3489 0.2065 0.4498 0.02 Uiso 1 calc R . .
C13 C 0.17517(13) 0.18387(14) 0.46265(12) 0.0198(3) Uani 1 d . . .
H13 H 0.146 0.1849 0.3908 0.024 Uiso 1 calc R . .
C14 C 0.09914(12) 0.16966(13) 0.53461(12) 0.0198(3) Uani 1 d . . .
C15 C 0.13960(13) 0.16538(14) 0.63990(12) 0.0204(3) Uani 1 d . . .
H15 H 0.0858 0.1545 0.6877 0.024 Uiso 1 calc R . .
C16 C 0.25951(12) 0.17723(13) 0.67451(12) 0.0181(3) Uani 1 d . . .
H16 H 0.2886 0.1734 0.7463 0.022 Uiso 1 calc R . .
C17 C 0.61295(12) 0.33929(12) 0.87698(11) 0.0158(3) Uani 1 d . . .
C18 C 0.69135(12) 0.33246(13) 0.71619(11) 0.0163(3) Uani 1 d . . .
N1 N 0.64384(10) 0.03619(11) 0.94004(9) 0.0144(2) Uani 1 d . . .
HN1 H 0.6352(19) -0.001(2) 0.9986(18) 0.05 Uiso 1 d . . .
N2 N 0.63247(12) 0.37613(12) 0.95976(10) 0.0231(3) Uani 1 d . . .
N3 N 0.76022(11) 0.37477(13) 0.67170(11) 0.0241(3) Uani 1 d . . .
O1 O 0.48442(8) 0.30783(9) 0.71822(7) 0.0148(2) Uani 1 d . . .
O2 O 0.51819(8) 0.09948(9) 0.68868(7) 0.0153(2) Uani 1 d . . .
O3 O 0.45053(8) 0.09902(9) 0.89364(8) 0.0177(2) Uani 1 d . . .
Cl1 Cl -0.05211(3) 0.16213(4) 0.49145(3) 0.02768(12) Uani 1 d . . .

loop_
_atom_site_aniso_label
_atom_site_aniso_U_11
_atom_site_aniso_U_22
_atom_site_aniso_U_33
_atom_site_aniso_U_23
_atom_site_aniso_U_13
_atom_site_aniso_U_12
C1 0.0182(6) 0.0146(6) 0.0109(6) 0.0006(5) 0.0032(5) -0.0001(5)
C2 0.0152(6) 0.0138(6) 0.0092(6) 0.0007(5) 0.0031(5) -0.0016(5)
C3 0.0150(6) 0.0147(6) 0.0113(7) 0.0020(5) 0.0023(5) -0.0012(5)
C4 0.0202(6) 0.0103(6) 0.0124(7) -0.0006(5) 0.0046(5) -0.0020(5)
C5 0.0194(6) 0.0175(7) 0.0148(7) -0.0006(5) 0.0051(5) -0.0019(5)
C6 0.0167(6) 0.0175(7) 0.0235(8) -0.0042(6) 0.0079(5) -0.0029(5)
C7 0.0142(6) 0.0159(7) 0.0287(8) -0.0024(6) 0.0003(5) -0.0002(5)
C8 0.0189(6) 0.0153(6) 0.0163(7) 0.0002(5) -0.0015(5) -0.0009(5)
C9 0.0151(6) 0.0127(6) 0.0136(7) -0.0007(5) 0.0025(5) -0.0012(5)
C10 0.0166(6) 0.0118(6) 0.0141(7) -0.0016(5) 0.0029(5) -0.0025(5)
C11 0.0168(6) 0.0119(6) 0.0160(7) 0.0017(5) 0.0020(5) -0.0007(5)
C12 0.0189(6) 0.0151(6) 0.0165(7) -0.0005(5) 0.0035(5) -0.0009(5)
C13 0.0223(7) 0.0182(7) 0.0175(8) -0.0028(6) -0.0013(5) -0.0013(5)
C14 0.0148(6) 0.0141(6) 0.0293(9) -0.0010(6) -0.0002(6) -0.0025(5)
C15 0.0191(7) 0.0183(7) 0.0248(8) 0.0030(6) 0.0069(6) -0.0027(5)
C16 0.0200(7) 0.0184(7) 0.0162(7) 0.0030(5) 0.0034(5) -0.0012(5)
C17 0.0189(6) 0.0125(6) 0.0165(8) 0.0024(5) 0.0041(5) -0.0018(5)
C18 0.0183(6) 0.0166(6) 0.0135(7) 0.0015(5) 0.0007(5) -0.0014(5)
N1 0.0189(5) 0.0148(5) 0.0100(6) 0.0020(4) 0.0041(4) 0.0000(4)
N2 0.0316(7) 0.0209(6) 0.0169(7) -0.0010(5) 0.0043(5) -0.0034(5)
N3 0.0237(6) 0.0265(7) 0.0230(7) 0.0051(5) 0.0063(5) -0.0034(5)
O1 0.0153(4) 0.0148(5) 0.0140(5) 0.0000(4) 0.0013(4) -0.0002(4)
O2 0.0185(5) 0.0147(5) 0.0115(5) -0.0006(4) -0.0018(4) 0.0009(4)
O3 0.0184(5) 0.0186(5) 0.0181(5) 0.0035(4) 0.0087(4) 0.0022(4)
Cl1 0.01536(17) 0.0287(2) 0.0373(3) -0.00200(16) -0.00154(15) -0.00302(14)

loop_
_atom_type_symbol
_atom_type_description
_atom_type_scat_dispersion_real
_atom_type_scat_dispersion_imag
_atom_type_scat_source
C C 0.0033 0.0016 'International Tables Vol C Tables 4.2.6.8 and 6.1.1.4'
H H 0 0 'International Tables Vol C Tables 4.2.6.8 and 6.1.1.4'
N N 0.0061 0.0033 'International Tables Vol C Tables 4.2.6.8 and 6.1.1.4'
O O 0.0106 0.006 'International Tables Vol C Tables 4.2.6.8 and 6.1.1.4'
Cl Cl 0.1484 0.1585 'International Tables Vol C Tables 4.2.6.8 and 6.1.1.4'

loop_
_geom_angle_atom_site_label_1
_geom_angle_atom_site_label_2
_geom_angle_atom_site_label_3
_geom_angle
_geom_angle_site_symmetry_1
_geom_angle_site_symmetry_3
_geom_angle_publ_flag
O2 C1 O1 105.14(10) . . ?
O2 C1 C11 111.78(11) . . ?
O1 C1 C11 109.98(11) . . ?
O2 C1 H1 109.9 . . ?
O1 C1 H1 109.9 . . ?
C11 C1 H1 109.9 . . ?
O2 C2 C9 117.62(11) . . ?
O2 C2 C4 110.57(10) . . ?
C9 C2 C4 102.30(10) . . ?
O2 C2 C3 102.23(10) . . ?
C9 C2 C3 114.90(11) . . ?
C4 C2 C3 109.26(10) . . ?
O1 C3 C17 111.12(11) . . ?
O1 C3 C18 110.65(11) . . ?
C17 C3 C18 108.08(11) . . ?
O1 C3 C2 102.66(10) . . ?
C17 C3 C2 112.37(11) . . ?
C18 C3 C2 111.95(11) . . ?
O3 C4 N1 128.00(13) . . ?
O3 C4 C2 124.85(12) . . ?
N1 C4 C2 107.15(11) . . ?
C9 C5 C6 117.61(13) . . ?
C9 C5 H5 121.2 . . ?
C6 C5 H5 121.2 . . ?
C7 C6 C5 120.78(13) . . ?
C7 C6 H6 119.6 . . ?
C5 C6 H6 119.6 . . ?
C6 C7 C8 121.64(13) . . ?
C6 C7 H7 119.2 . . ?
C8 C7 H7 119.2 . . ?
C10 C8 C7 116.97(13) . . ?
C10 C8 H8 121.5 . . ?
C7 C8 H8 121.5 . . ?
C5 C9 C10 120.93(12) . . ?
C5 C9 C2 131.22(13) . . ?
C10 C9 C2 107.85(11) . . ?
C8 C10 C9 121.94(13) . . ?
C8 C10 N1 128.02(13) . . ?
C9 C10 N1 110.01(12) . . ?
C12 C11 C16 120.30(13) . . ?
C12 C11 C1 119.53(12) . . ?
C16 C11 C1 120.17(13) . . ?
C11 C12 C13 120.32(13) . . ?
C11 C12 H12 119.8 . . ?
C13 C12 H12 119.8 . . ?
C14 C13 C12 118.54(14) . . ?
C14 C13 H13 120.7 . . ?
C12 C13 H13 120.7 . . ?
C13 C14 C15 121.93(13) . . ?
C13 C14 Cl1 118.83(12) . . ?
C15 C14 Cl1 119.21(12) . . ?
C14 C15 C16 119.22(14) . . ?
C14 C15 H15 120.4 . . ?
C16 C15 H15 120.4 . . ?
C15 C16 C11 119.65(14) . . ?
C15 C16 H16 120.2 . . ?
C11 C16 H16 120.2 . . ?
N2 C17 C3 174.04(15) . . ?
N3 C18 C3 177.45(15) . . ?
C4 N1 C10 111.45(12) . . ?
C4 N1 HN1 121.8(14) . . ?
C10 N1 HN1 125.2(14) . . ?
C3 O1 C1 104.21(10) . . ?
C2 O2 C1 110.04(10) . . ?

loop_
_geom_bond_atom_site_label_1
_geom_bond_atom_site_label_2
_geom_bond_distance
_geom_bond_site_symmetry_2
_geom_bond_publ_flag
C1 O2 1.4358(16) . ?
C1 O1 1.4431(16) . ?
C1 C11 1.4947(18) . ?
C1 H1 1 . ?
C2 O2 1.4116(15) . ?
C2 C9 1.4984(18) . ?
C2 C4 1.5649(18) . ?
C2 C3 1.5883(18) . ?
C3 O1 1.4097(15) . ?
C3 C17 1.4811(19) . ?
C3 C18 1.4995(19) . ?
C4 O3 1.2188(16) . ?
C4 N1 1.3484(17) . ?
C5 C9 1.3829(19) . ?
C5 C6 1.4012(19) . ?
C5 H5 0.95 . ?
C6 C7 1.389(2) . ?
C6 H6 0.95 . ?
C7 C8 1.397(2) . ?
C7 H7 0.95 . ?
C8 C10 1.3787(18) . ?
C8 H8 0.95 . ?
C9 C10 1.3974(19) . ?
C10 N1 1.4140(17) . ?
C11 C12 1.390(2) . ?
C11 C16 1.397(2) . ?
C12 C13 1.3926(19) . ?
C12 H12 0.95 . ?
C13 C14 1.386(2) . ?
C13 H13 0.95 . ?
C14 C15 1.388(2) . ?
C14 Cl1 1.7443(14) . ?
C15 C16 1.3880(19) . ?
C15 H15 0.95 . ?
C16 H16 0.95 . ?
C17 N2 1.1423(19) . ?
C18 N3 1.1419(19) . ?
N1 HN1 0.88(2) . ?

loop_
_geom_torsion_atom_site_label_1
_geom_torsion_atom_site_label_2
_geom_torsion_atom_site_label_3
_geom_torsion_atom_site_label_4
_geom_torsion
_geom_torsion_site_symmetry_1
_geom_torsion_site_symmetry_2
_geom_torsion_site_symmetry_3
_geom_torsion_site_symmetry_4
_geom_torsion_publ_flag
O2 C2 C3 O1 26.66(12) . . . . ?
C9 C2 C3 O1 155.23(11) . . . . ?
C4 C2 C3 O1 -90.50(12) . . . . ?
O2 C2 C3 C17 146.12(11) . . . . ?
C9 C2 C3 C17 -85.31(14) . . . . ?
C4 C2 C3 C17 28.96(14) . . . . ?
O2 C2 C3 C18 -92.03(12) . . . . ?
C9 C2 C3 C18 36.53(16) . . . . ?
C4 C2 C3 C18 150.80(11) . . . . ?
O2 C2 C4 O3 -43.65(17) . . . . ?
C9 C2 C4 O3 -169.71(13) . . . . ?
C3 C2 C4 O3 68.11(16) . . . . ?
O2 C2 C4 N1 136.88(11) . . . . ?
C9 C2 C4 N1 10.82(13) . . . . ?
C3 C2 C4 N1 -111.36(12) . . . . ?
C9 C5 C6 C7 -1.4(2) . . . . ?
C5 C6 C7 C8 2.1(2) . . . . ?
C6 C7 C8 C10 0.4(2) . . . . ?
C6 C5 C9 C10 -1.6(2) . . . . ?
C6 C5 C9 C2 178.12(13) . . . . ?
O2 C2 C9 C5 48.8(2) . . . . ?
C4 C2 C9 C5 170.14(14) . . . . ?
C3 C2 C9 C5 -71.60(18) . . . . ?
O2 C2 C9 C10 -131.45(12) . . . . ?
C4 C2 C9 C10 -10.13(13) . . . . ?
C3 C2 C9 C10 108.13(13) . . . . ?
C7 C8 C10 C9 -3.5(2) . . . . ?
C7 C8 C10 N1 174.24(13) . . . . ?
C5 C9 C10 C8 4.2(2) . . . . ?
C2 C9 C10 C8 -175.60(12) . . . . ?
C5 C9 C10 N1 -173.91(12) . . . . ?
C2 C9 C10 N1 6.33(15) . . . . ?
O2 C1 C11 C12 -114.07(14) . . . . ?
O1 C1 C11 C12 129.54(13) . . . . ?
O2 C1 C11 C16 65.65(16) . . . . ?
O1 C1 C11 C16 -50.74(16) . . . . ?
C16 C11 C12 C13 1.6(2) . . . . ?
C1 C11 C12 C13 -178.69(12) . . . . ?
C11 C12 C13 C14 0.0(2) . . . . ?
C12 C13 C14 C15 -1.3(2) . . . . ?
C12 C13 C14 Cl1 176.63(11) . . . . ?
C13 C14 C15 C16 0.8(2) . . . . ?
Cl1 C14 C15 C16 -177.05(11) . . . . ?
C14 C15 C16 C11 0.8(2) . . . . ?
C12 C11 C16 C15 -2.0(2) . . . . ?
C1 C11 C16 C15 178.27(13) . . . . ?
O1 C3 C17 N2 157.1(14) . . . . ?
C18 C3 C17 N2 -81.4(14) . . . . ?
C2 C3 C17 N2 42.7(15) . . . . ?
O1 C3 C18 N3 32(4) . . . . ?
C17 C3 C18 N3 -90(4) . . . . ?
C2 C3 C18 N3 146(4) . . . . ?
O3 C4 N1 C10 172.86(13) . . . . ?
C2 C4 N1 C10 -7.69(14) . . . . ?
C8 C10 N1 C4 -176.82(13) . . . . ?
C9 C10 N1 C4 1.10(15) . . . . ?
C17 C3 O1 C1 -159.18(11) . . . . ?
C18 C3 O1 C1 80.75(13) . . . . ?
C2 C3 O1 C1 -38.86(12) . . . . ?
O2 C1 O1 C3 37.44(12) . . . . ?
C11 C1 O1 C3 157.93(11) . . . . ?
C9 C2 O2 C1 -130.87(12) . . . . ?
C4 C2 O2 C1 112.18(11) . . . . ?
C3 C2 O2 C1 -4.04(13) . . . . ?
O1 C1 O2 C2 -19.57(13) . . . . ?
C11 C1 O2 C2 -138.86(11) . . . . ?
